data_4345717
loop_
_publ_author_name
'Zhang, Lei'
'Matsushita, Yoshitaka'
'Yamaura, Kazunari'
'Belik, Alexei A.'

_publ_section_title
;
 Five-Fold Ordering in High-Pressure Perovskites RMn3O6 (R = Gd--Tm and Y)
;
_journal_name_full 'Inorganic Chemistry'
_journal_paper_doi 10.1021/acs.inorgchem.7b00347
_journal_year 2017
_chemical_formula_sum 'Dy Mn3 O6'
_chemical_formula_weight 423.32
_space_group_crystal_system orthorhombic
_space_group_IT_number 59
_space_group_name_Hall '-P 2ab 2a'
_space_group_name_H-M_alt 'P m m n'
_symmetry_space_group_name_Hall '-P 2ab 2a'
_symmetry_space_group_name_H-M 'P m m n :2'
_audit_creation_method SHELXL-2014/7
_cell_angle_alpha 90
_cell_angle_beta 90
_cell_angle_gamma 90
_cell_formula_units_Z 4
_cell_length_a 7.2479(2)
_cell_length_b 7.4525(3)
_cell_length_c 7.8022(2)
_cell_measurement_reflns_used 5295
_cell_measurement_temperature 213(2)
_cell_measurement_theta_max 46.23
_cell_measurement_theta_min 2.61
_cell_volume 421.44(2)
_computing_cell_refinement 'CrystalClear (Rigaku, 1997--2002)'
_computing_data_collection 'CrystalClear (Rigaku, 1997--2002)'
_computing_data_reduction 'CrystalClear (Rigaku, 1997--2002)'
_computing_structure_refinement 'SHELXL-2014/7 (Sheldrick, 2014)'
_computing_structure_solution 'SHELXT (Sheldrick, 2014)'
_diffrn_ambient_temperature 213(2)
_diffrn_detector_area_resol_mean 28.5714
_diffrn_measured_fraction_theta_full 0.993
_diffrn_measured_fraction_theta_max 0.964
_diffrn_measurement_device
;
Rigaku AFC11 Saturn724+ (4x4 bin mode)
;
_diffrn_measurement_method dtprofit.ref
_diffrn_radiation_detector CCD
_diffrn_radiation_monochromator Confocal
_diffrn_radiation_source 'Rotating Anode'
_diffrn_radiation_type MoK\a
_diffrn_radiation_wavelength 0.71073
_diffrn_reflns_av_R_equivalents 0.0345
_diffrn_reflns_av_unetI/netI 0.0272
_diffrn_reflns_Laue_measured_fraction_full 0.993
_diffrn_reflns_Laue_measured_fraction_max 0.964
_diffrn_reflns_limit_h_max 12
_diffrn_reflns_limit_h_min -14
_diffrn_reflns_limit_k_max 14
_diffrn_reflns_limit_k_min -10
_diffrn_reflns_limit_l_max 15
_diffrn_reflns_limit_l_min -15
_diffrn_reflns_number 11532
_diffrn_reflns_point_group_measured_fraction_full 0.993
_diffrn_reflns_point_group_measured_fraction_max 0.964
_diffrn_reflns_theta_full 25.242
_diffrn_reflns_theta_max 46.335
_diffrn_reflns_theta_min 3.781
_exptl_absorpt_coefficient_mu 26.248
_exptl_absorpt_correction_T_max 0.5056
_exptl_absorpt_correction_T_min 0.4348
_exptl_absorpt_correction_type multi-scan
_exptl_absorpt_process_details
;
CrystalClear (Rigaku, 1997--2002)
;
_exptl_crystal_colour Black
_exptl_crystal_density_diffrn 6.672
_exptl_crystal_description Chunk
_exptl_crystal_F_000 756
_exptl_crystal_size_max 0.034
_exptl_crystal_size_mid 0.033
_exptl_crystal_size_min 0.031
_refine_diff_density_max 5.478
_refine_diff_density_min -3.255
_refine_diff_density_rms 0.597
_refine_ls_extinction_coef 0.0025(3)
_refine_ls_extinction_expression Fc^*^=kFc[1+0.001xFc^2^\l^3^/sin(2\q)]^-1/4^
_refine_ls_extinction_method 'SHELXL-2014/7 (Sheldrick 2014'
_refine_ls_goodness_of_fit_ref 1.151
_refine_ls_hydrogen_treatment undef
_refine_ls_matrix_type full
_refine_ls_number_parameters 74
_refine_ls_number_reflns 1974
_refine_ls_number_restraints 0
_refine_ls_restrained_S_all 1.151
_refine_ls_R_factor_all 0.0564
_refine_ls_R_factor_gt 0.0462
_refine_ls_shift/su_max 0.000
_refine_ls_shift/su_mean 0.000
_refine_ls_structure_factor_coef Fsqd
_refine_ls_weighting_details 'w=1/[\s^2^(Fo^2^)+(0.0341P)^2^+9.8547P] where P=(Fo^2^+2Fc^2^)/3'
_refine_ls_weighting_scheme calc
_refine_ls_wR_factor_gt 0.1011
_refine_ls_wR_factor_ref 0.1063
_reflns_Friedel_coverage 0.000
_reflns_number_gt 1613
_reflns_number_total 1974
_reflns_threshold_expression 'I > 2\s(I)'
_cod_data_source_file ic7b00347_si_002.cif
_cod_data_source_block shelx
_cod_database_code 4345717
_shelx_shelxl_version_number 2014/7
_shelx_space_group_comment
;
The symmetry employed for this shelxl refinement is uniquely defined
by the following loop, which should always be used as a source of
symmetry information in preference to the above space-group names.
They are only intended as comments.
;
_shelx_estimated_absorpt_t_min 0.469
_shelx_estimated_absorpt_t_max 0.497

loop_
_space_group_symop_operation_xyz
'x, y, z'
'-x+1/2, -y+1/2, z'
'x+1/2, -y, -z'
'-x, y+1/2, -z'
'-x, -y, -z'
'x-1/2, y-1/2, -z'
'-x-1/2, y, z'
'x, -y-1/2, z'

loop_
_atom_site_label
_atom_site_type_symbol
_atom_site_fract_x
_atom_site_fract_y
_atom_site_fract_z
_atom_site_U_iso_or_equiv
_atom_site_adp_type
_atom_site_occupancy
_atom_site_site_symmetry_order
_atom_site_calc_flag
_atom_site_refinement_flags_posn
_atom_site_refinement_flags_adp
_atom_site_refinement_flags_occupancy
Dy1 Dy 0.2500 0.2500 0.77911(4) 0.00559(8) Uani 1 4 d S T P
Dy2 Dy 0.2500 0.2500 0.28309(4) 0.00610(8) Uani 1 4 d S T P
Mn1 Mn 0.7500 0.2500 0.71992(16) 0.00623(18) Uani 1 4 d S T P
Mn2 Mn 0.7500 0.2500 0.23984(13) 0.00223(15) Uani 1 4 d S T P
Mn3 Mn 0.5000 0.0000 0.0000 0.00381(12) Uani 1 2 d S . P
Mn4 Mn 0.0000 0.5000 0.5000 0.00361(12) Uani 1 2 d S . P
O1 O 0.4362(4) -0.0685(4) 0.2676(3) 0.0065(4) Uani 1 1 d . . .
O2 O 0.0569(6) 0.2500 0.0403(5) 0.0060(6) Uani 1 2 d S T P
O3 O 0.2500 0.5292(6) 0.9231(5) 0.0050(5) Uani 1 2 d S T P
O4 O 0.5398(6) 0.2500 0.4157(5) 0.0116(8) Uani 1 2 d S T P
O5 O 0.2500 0.4329(6) 0.5392(5) 0.0053(6) Uani 1 2 d S T P

loop_
_atom_site_aniso_label
_atom_site_aniso_U_11
_atom_site_aniso_U_22
_atom_site_aniso_U_33
_atom_site_aniso_U_23
_atom_site_aniso_U_13
_atom_site_aniso_U_12
Dy1 0.00852(14) 0.00475(15) 0.00349(11) 0.000 0.000 0.000
Dy2 0.00424(12) 0.01017(17) 0.00390(11) 0.000 0.000 0.000
Mn1 0.0046(4) 0.0050(5) 0.0090(4) 0.000 0.000 0.000
Mn2 0.0024(3) 0.0021(4) 0.0022(3) 0.000 0.000 0.000
Mn3 0.0030(2) 0.0037(3) 0.0047(2) -0.0004(2) -0.00027(17) 0.0004(2)
Mn4 0.0035(2) 0.0037(3) 0.0036(2) -0.0002(2) 0.00001(17) 0.0003(2)
O1 0.0067(9) 0.0080(12) 0.0049(8) -0.0009(8) -0.0007(7) -0.0022(9)
O2 0.0076(14) 0.0042(15) 0.0063(13) 0.000 -0.0025(10) 0.000
O3 0.0019(11) 0.0051(15) 0.0079(12) -0.0001(11) 0.000 0.000
O4 0.0058(14) 0.023(2) 0.0057(13) 0.000 -0.0002(11) 0.000
O5 0.0025(11) 0.0063(16) 0.0073(13) 0.0018(11) 0.000 0.000

loop_
_atom_type_symbol
_atom_type_description
_atom_type_scat_dispersion_real
_atom_type_scat_dispersion_imag
_atom_type_scat_source
Dy Dy -0.1892 4.4098 'International Tables Vol C Tables 4.2.6.8 and 6.1.1.4'
Mn Mn 0.3368 0.7283 'International Tables Vol C Tables 4.2.6.8 and 6.1.1.4'
O O 0.0106 0.0060 'International Tables Vol C Tables 4.2.6.8 and 6.1.1.4'

loop_
_geom_angle_atom_site_label_1
_geom_angle_atom_site_label_2
_geom_angle_atom_site_label_3
_geom_angle
_geom_angle_site_symmetry_1
_geom_angle_site_symmetry_3
O5 Dy1 O5 72.1(2) 2 .
O5 Dy1 O3 154.43(15) 2 .
O5 Dy1 O3 82.29(15) . .
O5 Dy1 O3 82.29(15) 2 2
O5 Dy1 O3 154.43(15) . 2
O3 Dy1 O3 123.3(2) . 2
O5 Dy1 O2 131.78(9) 2 2_556
O5 Dy1 O2 131.78(9) . 2_556
O3 Dy1 O2 66.95(8) . 2_556
O3 Dy1 O2 66.95(8) 2 2_556
O5 Dy1 O2 131.78(9) 2 1_556
O5 Dy1 O2 131.78(9) . 1_556
O3 Dy1 O2 66.95(8) . 1_556
O3 Dy1 O2 66.95(8) 2 1_556
O2 Dy1 O2 68.96(19) 2_556 1_556
O5 Dy1 O1 65.89(7) 2 3_456
O5 Dy1 O1 100.82(8) . 3_456
O3 Dy1 O1 120.69(7) . 3_456
O3 Dy1 O1 67.62(8) 2 3_456
O2 Dy1 O1 126.48(10) 2_556 3_456
O2 Dy1 O1 68.31(10) 1_556 3_456
O5 Dy1 O1 100.82(8) 2 4_656
O5 Dy1 O1 65.89(7) . 4_656
O3 Dy1 O1 67.62(8) . 4_656
O3 Dy1 O1 120.69(7) 2 4_656
O2 Dy1 O1 68.31(10) 2_556 4_656
O2 Dy1 O1 126.48(10) 1_556 4_656
O1 Dy1 O1 164.31(11) 3_456 4_656
O5 Dy1 O1 100.82(8) 2 6_566
O5 Dy1 O1 65.89(7) . 6_566
O3 Dy1 O1 67.62(8) . 6_566
O3 Dy1 O1 120.69(7) 2 6_566
O2 Dy1 O1 126.48(10) 2_556 6_566
O2 Dy1 O1 68.31(10) 1_556 6_566
O1 Dy1 O1 60.84(14) 3_456 6_566
O1 Dy1 O1 116.75(13) 4_656 6_566
O5 Dy1 O1 65.89(7) 2 5_656
O5 Dy1 O1 100.82(8) . 5_656
O3 Dy1 O1 120.69(7) . 5_656
O3 Dy1 O1 67.62(8) 2 5_656
O2 Dy1 O1 68.31(10) 2_556 5_656
O2 Dy1 O1 126.48(10) 1_556 5_656
O1 Dy1 O1 116.75(13) 3_456 5_656
O1 Dy1 O1 60.84(14) 4_656 5_656
O1 Dy1 O1 164.31(11) 6_566 5_656
O5 Dy1 Mn3 142.98(3) 2 4_656
O5 Dy1 Mn3 95.45(9) . 4_656
O3 Dy1 Mn3 37.98(3) . 4_656
O3 Dy1 Mn3 105.26(8) 2 4_656
O2 Dy1 Mn3 38.32(3) 2_556 4_656
O2 Dy1 Mn3 82.72(8) 1_556 4_656
O1 Dy1 Mn3 150.77(6) 3_456 4_656
O1 Dy1 Mn3 43.80(6) 4_656 4_656
O1 Dy1 Mn3 105.53(7) 6_566 4_656
O1 Dy1 Mn3 83.29(6) 5_656 4_656
O5 Dy1 Mn3 95.45(9) 2 1_556
O5 Dy1 Mn3 142.98(3) . 1_556
O3 Dy1 Mn3 105.26(8) . 1_556
O3 Dy1 Mn3 37.98(3) 2 1_556
O2 Dy1 Mn3 38.32(3) 2_556 1_556
O2 Dy1 Mn3 82.72(8) 1_556 1_556
O1 Dy1 Mn3 105.53(7) 3_456 1_556
O1 Dy1 Mn3 83.29(6) 4_656 1_556
O1 Dy1 Mn3 150.77(6) 6_566 1_556
O1 Dy1 Mn3 43.80(6) 5_656 1_556
Mn3 Dy1 Mn3 73.375(6) 4_656 1_556
O4 Dy2 O4 127.5(2) 2 .
O4 Dy2 O2 152.69(15) 2 2
O4 Dy2 O2 79.77(15) . 2
O4 Dy2 O2 79.77(15) 2 .
O4 Dy2 O2 152.69(15) . .
O2 Dy2 O2 72.9(2) 2 .
O4 Dy2 O5 68.59(9) 2 .
O4 Dy2 O5 68.59(9) . .
O2 Dy2 O5 131.64(9) 2 .
O2 Dy2 O5 131.64(9) . .
O4 Dy2 O5 68.59(9) 2 2
O4 Dy2 O5 68.59(9) . 2
O2 Dy2 O5 131.64(9) 2 2
O2 Dy2 O5 131.64(9) . 2
O5 Dy2 O5 68.6(2) . 2
O4 Dy2 O1 64.95(7) 2 7_655
O4 Dy2 O1 117.54(7) . 7_655
O2 Dy2 O1 104.94(7) 2 7_655
O2 Dy2 O1 70.80(7) . 7_655
O5 Dy2 O1 121.73(10) . 7_655
O5 Dy2 O1 63.07(10) 2 7_655
O4 Dy2 O1 117.54(7) 2 8_565
O4 Dy2 O1 64.95(7) . 8_565
O2 Dy2 O1 70.80(7) 2 8_565
O2 Dy2 O1 104.94(7) . 8_565
O5 Dy2 O1 63.07(10) . 8_565
O5 Dy2 O1 121.73(10) 2 8_565
O1 Dy2 O1 174.94(11) 7_655 8_565
O4 Dy2 O1 64.95(7) 2 2
O4 Dy2 O1 117.54(7) . 2
O2 Dy2 O1 104.94(7) 2 2
O2 Dy2 O1 70.80(7) . 2
O5 Dy2 O1 63.07(10) . 2
O5 Dy2 O1 121.73(10) 2 2
O1 Dy2 O1 120.57(13) 7_655 2
O1 Dy2 O1 59.17(13) 8_565 2
O4 Dy2 O1 117.54(7) 2 .
O4 Dy2 O1 64.95(7) . .
O2 Dy2 O1 70.80(7) 2 .
O2 Dy2 O1 104.94(7) . .
O5 Dy2 O1 121.73(10) . .
O5 Dy2 O1 63.07(10) 2 .
O1 Dy2 O1 59.17(13) 7_655 .
O1 Dy2 O1 120.57(13) 8_565 .
O1 Dy2 O1 174.94(11) 2 .
O4 Dy2 Mn4 106.44(8) 2 3_566
O4 Dy2 Mn4 40.07(4) . 3_566
O2 Dy2 Mn4 95.26(8) 2 3_566
O2 Dy2 Mn4 141.82(3) . 3_566
O5 Dy2 Mn4 37.88(3) . 3_566
O5 Dy2 Mn4 83.55(8) 2 3_566
O1 Dy2 Mn4 146.54(6) 7_655 3_566
O1 Dy2 Mn4 38.18(6) 8_565 3_566
O1 Dy2 Mn4 77.92(6) 2 3_566
O1 Dy2 Mn4 104.92(6) . 3_566
O4 Dy2 Mn4 40.07(4) 2 .
O4 Dy2 Mn4 106.44(8) . .
O2 Dy2 Mn4 141.82(3) 2 .
O2 Dy2 Mn4 95.26(8) . .
O5 Dy2 Mn4 37.88(3) . .
O5 Dy2 Mn4 83.55(8) 2 .
O1 Dy2 Mn4 104.92(6) 7_655 .
O1 Dy2 Mn4 77.92(6) 8_565 .
O1 Dy2 Mn4 38.18(6) 2 .
O1 Dy2 Mn4 146.54(6) . .
Mn4 Dy2 Mn4 71.500(5) 3_566 .
O1 Mn1 O1 174.18(17) 6_666 5_656
O1 Mn1 O1 89.7(2) 6_666 4_656
O1 Mn1 O1 90.0(2) 5_656 4_656
O1 Mn1 O1 90.0(2) 6_666 3_556
O1 Mn1 O1 89.7(2) 5_656 3_556
O1 Mn1 O1 174.18(17) 4_656 3_556
O1 Mn1 Mn4 149.47(10) 6_666 2
O1 Mn1 Mn4 36.35(8) 5_656 2
O1 Mn1 Mn4 92.32(9) 4_656 2
O1 Mn1 Mn4 90.88(9) 3_556 2
O1 Mn1 Mn4 90.88(9) 6_666 3_566
O1 Mn1 Mn4 92.32(9) 5_656 3_566
O1 Mn1 Mn4 36.35(8) 4_656 3_566
O1 Mn1 Mn4 149.47(10) 3_556 3_566
Mn4 Mn1 Mn4 73.490(19) 2 3_566
O1 Mn1 Mn4 36.35(8) 6_666 1_655
O1 Mn1 Mn4 149.47(10) 5_656 1_655
O1 Mn1 Mn4 90.88(9) 4_656 1_655
O1 Mn1 Mn4 92.32(9) 3_556 1_655
Mn4 Mn1 Mn4 113.13(4) 2 1_655
Mn4 Mn1 Mn4 71.158(18) 3_566 1_655
O1 Mn1 Mn4 92.32(9) 6_666 4_646
O1 Mn1 Mn4 90.88(9) 5_656 4_646
O1 Mn1 Mn4 149.47(10) 4_656 4_646
O1 Mn1 Mn4 36.35(8) 3_556 4_646
Mn4 Mn1 Mn4 71.158(18) 2 4_646
Mn4 Mn1 Mn4 113.13(4) 3_566 4_646
Mn4 Mn1 Mn4 73.490(19) 1_655 4_646
O4 Mn2 O4 96.0(3) 2_655 .
O4 Mn2 O3 114.15(9) 2_655 6_656
O4 Mn2 O3 114.15(9) . 6_656
O4 Mn2 O3 114.15(9) 2_655 5_666
O4 Mn2 O3 114.15(9) . 5_666
O3 Mn2 O3 104.6(2) 6_656 5_666
O4 Mn2 Mn3 144.238(13) 2_655 .
O4 Mn2 Mn3 88.31(10) . .
O3 Mn2 Mn3 35.15(2) 6_656 .
O3 Mn2 Mn3 95.92(10) 5_666 .
O4 Mn2 Mn3 88.31(10) 2_655 3
O4 Mn2 Mn3 144.238(13) . 3
O3 Mn2 Mn3 35.15(2) 6_656 3
O3 Mn2 Mn3 95.92(10) 5_666 3
Mn3 Mn2 Mn3 68.915(15) . 3
O4 Mn2 Mn3 144.238(13) 2_655 4_655
O4 Mn2 Mn3 88.31(10) . 4_655
O3 Mn2 Mn3 95.92(10) 6_656 4_655
O3 Mn2 Mn3 35.15(2) 5_666 4_655
Mn3 Mn2 Mn3 71.150(16) . 4_655
Mn3 Mn2 Mn3 108.49(3) 3 4_655
O4 Mn2 Mn3 88.31(10) 2_655 2_655
O4 Mn2 Mn3 144.238(13) . 2_655
O3 Mn2 Mn3 95.92(10) 6_656 2_655
O3 Mn2 Mn3 35.15(2) 5_666 2_655
Mn3 Mn2 Mn3 108.49(3) . 2_655
Mn3 Mn2 Mn3 71.150(16) 3 2_655
Mn3 Mn2 Mn3 68.915(15) 4_655 2_655
O3 Mn3 O3 180.0(2) 6_656 2_554
O3 Mn3 O2 87.65(18) 6_656 6_655
O3 Mn3 O2 92.35(18) 2_554 6_655
O3 Mn3 O2 92.35(18) 6_656 2
O3 Mn3 O2 87.65(18) 2_554 2
O2 Mn3 O2 180.0(3) 6_655 2
O3 Mn3 O1 85.88(14) 6_656 .
O3 Mn3 O1 94.12(14) 2_554 .
O2 Mn3 O1 88.60(14) 6_655 .
O2 Mn3 O1 91.40(14) 2 .
O3 Mn3 O1 94.12(14) 6_656 5_655
O3 Mn3 O1 85.88(14) 2_554 5_655
O2 Mn3 O1 91.40(14) 6_655 5_655
O2 Mn3 O1 88.60(14) 2 5_655
O1 Mn3 O1 180.0 . 5_655
O3 Mn3 Dy1 49.24(13) 6_656 5_656
O3 Mn3 Dy1 130.76(13) 2_554 5_656
O2 Mn3 Dy1 52.44(12) 6_655 5_656
O2 Mn3 Dy1 127.56(12) 2 5_656
O1 Mn3 Dy1 57.23(8) . 5_656
O1 Mn3 Dy1 122.77(8) 5_655 5_656
O3 Mn3 Dy1 130.76(13) 6_656 1_554
O3 Mn3 Dy1 49.24(13) 2_554 1_554
O2 Mn3 Dy1 127.56(12) 6_655 1_554
O2 Mn3 Dy1 52.44(12) 2 1_554
O1 Mn3 Dy1 122.77(8) . 1_554
O1 Mn3 Dy1 57.23(8) 5_655 1_554
Dy1 Mn3 Dy1 180.0 5_656 1_554
O3 Mn3 Mn2 141.46(12) 6_656 5_655
O3 Mn3 Mn2 38.54(12) 2_554 5_655
O2 Mn3 Mn2 57.67(13) 6_655 5_655
O2 Mn3 Mn2 122.33(13) 2 5_655
O1 Mn3 Mn2 107.50(8) . 5_655
O1 Mn3 Mn2 72.50(8) 5_655 5_655
Dy1 Mn3 Mn2 107.704(8) 5_656 5_655
Dy1 Mn3 Mn2 72.296(8) 1_554 5_655
O3 Mn3 Mn2 38.54(12) 6_656 .
O3 Mn3 Mn2 141.46(12) 2_554 .
O2 Mn3 Mn2 122.33(13) 6_655 .
O2 Mn3 Mn2 57.67(13) 2 .
O1 Mn3 Mn2 72.50(8) . .
O1 Mn3 Mn2 107.50(8) 5_655 .
Dy1 Mn3 Mn2 72.296(8) 5_656 .
Dy1 Mn3 Mn2 107.704(8) 1_554 .
Mn2 Mn3 Mn2 180.0 5_655 .
O3 Mn3 Dy2 76.30(12) 6_656 5_655
O3 Mn3 Dy2 103.70(12) 2_554 5_655
O2 Mn3 Dy2 41.85(11) 6_655 5_655
O2 Mn3 Dy2 138.15(11) 2 5_655
O1 Mn3 Dy2 126.86(9) . 5_655
O1 Mn3 Dy2 53.14(9) 5_655 5_655
Dy1 Mn3 Dy2 73.910(7) 5_656 5_655
Dy1 Mn3 Dy2 106.090(7) 1_554 5_655
Mn2 Mn3 Dy2 66.697(9) 5_655 5_655
Mn2 Mn3 Dy2 113.303(9) . 5_655
O3 Mn3 Dy2 103.70(12) 6_656 .
O3 Mn3 Dy2 76.30(12) 2_554 .
O2 Mn3 Dy2 138.15(11) 6_655 .
O2 Mn3 Dy2 41.85(11) 2 .
O1 Mn3 Dy2 53.14(9) . .
O1 Mn3 Dy2 126.86(9) 5_655 .
Dy1 Mn3 Dy2 106.090(7) 5_656 .
Dy1 Mn3 Dy2 73.910(7) 1_554 .
Mn2 Mn3 Dy2 113.303(9) 5_655 .
Mn2 Mn3 Dy2 66.696(9) . .
Dy2 Mn3 Dy2 180.0 5_655 .
O5 Mn4 O5 180.0(3) 5_566 .
O5 Mn4 O1 89.57(14) 5_566 6_566
O5 Mn4 O1 90.44(14) . 6_566
O5 Mn4 O1 90.43(14) 5_566 2
O5 Mn4 O1 89.56(14) . 2
O1 Mn4 O1 180.0 6_566 2
O5 Mn4 O4 86.87(19) 5_566 6_566
O5 Mn4 O4 93.13(19) . 6_566
O1 Mn4 O4 88.40(15) 6_566 6_566
O1 Mn4 O4 91.60(15) 2 6_566
O5 Mn4 O4 93.13(19) 5_566 2
O5 Mn4 O4 86.87(19) . 2
O1 Mn4 O4 91.60(15) 6_566 2
O1 Mn4 O4 88.40(15) 2 2
O4 Mn4 O4 180.0 6_566 2
O5 Mn4 Dy2 128.75(13) 5_566 .
O5 Mn4 Dy2 51.25(13) . .
O1 Mn4 Dy2 119.43(10) 6_566 .
O1 Mn4 Dy2 60.57(10) 2 .
O4 Mn4 Dy2 130.99(13) 6_566 .
O4 Mn4 Dy2 49.01(13) 2 .
O5 Mn4 Dy2 51.25(13) 5_566 5_566
O5 Mn4 Dy2 128.75(13) . 5_566
O1 Mn4 Dy2 60.57(10) 6_566 5_566
O1 Mn4 Dy2 119.43(10) 2 5_566
O4 Mn4 Dy2 49.01(13) 6_566 5_566
O4 Mn4 Dy2 130.99(13) 2 5_566
Dy2 Mn4 Dy2 180.0 . 5_566
O5 Mn4 Mn1 72.06(12) 5_566 1_455
O5 Mn4 Mn1 107.94(12) . 1_455
O1 Mn4 Mn1 35.78(9) 6_566 1_455
O1 Mn4 Mn1 144.22(9) 2 1_455
O4 Mn4 Mn1 117.43(13) 6_566 1_455
O4 Mn4 Mn1 62.57(12) 2 1_455
Dy2 Mn4 Mn1 106.331(10) . 1_455
Dy2 Mn4 Mn1 73.668(10) 5_566 1_455
O5 Mn4 Mn1 107.94(12) 5_566 5_666
O5 Mn4 Mn1 72.06(12) . 5_666
O1 Mn4 Mn1 144.22(9) 6_566 5_666
O1 Mn4 Mn1 35.78(9) 2 5_666
O4 Mn4 Mn1 62.57(13) 6_566 5_666
O4 Mn4 Mn1 117.43(12) 2 5_666
Dy2 Mn4 Mn1 73.669(10) . 5_666
Dy2 Mn4 Mn1 106.332(10) 5_566 5_666
Mn1 Mn4 Mn1 180.0 1_455 5_666
O5 Mn4 Dy1 40.89(11) 5_566 5_566
O5 Mn4 Dy1 139.11(11) . 5_566
O1 Mn4 Dy1 128.14(9) 6_566 5_566
O1 Mn4 Dy1 51.86(9) 2 5_566
O4 Mn4 Dy1 77.05(12) 6_566 5_566
O4 Mn4 Dy1 102.95(12) 2 5_566
Dy2 Mn4 Dy1 106.969(7) . 5_566
Dy2 Mn4 Dy1 73.031(7) 5_566 5_566
Mn1 Mn4 Dy1 111.818(11) 1_455 5_566
Mn1 Mn4 Dy1 68.182(11) 5_666 5_566
O5 Mn4 Dy1 139.11(11) 5_566 .
O5 Mn4 Dy1 40.89(11) . .
O1 Mn4 Dy1 51.86(9) 6_566 .
O1 Mn4 Dy1 128.14(9) 2 .
O4 Mn4 Dy1 102.95(12) 6_566 .
O4 Mn4 Dy1 77.05(12) 2 .
Dy2 Mn4 Dy1 73.031(7) . .
Dy2 Mn4 Dy1 106.969(7) 5_566 .
Mn1 Mn4 Dy1 68.182(11) 1_455 .
Mn1 Mn4 Dy1 111.818(11) 5_666 .
Dy1 Mn4 Dy1 180.0 5_566 .
Mn1 O1 Mn4 107.87(14) 5_656 2
Mn1 O1 Mn3 111.15(13) 5_656 .
Mn4 O1 Mn3 140.93(16) 2 .
Mn1 O1 Dy1 104.45(14) 5_656 5_656
Mn4 O1 Dy1 93.31(11) 2 5_656
Mn3 O1 Dy1 78.98(9) . 5_656
Mn1 O1 Dy2 105.28(13) 5_656 .
Mn4 O1 Dy2 81.25(11) 2 .
Mn3 O1 Dy2 86.80(10) . .
Dy1 O1 Dy2 150.01(13) 5_656 .
Mn3 O2 Mn3 148.9(2) 3_455 2
Mn3 O2 Dy2 104.92(11) 3_455 .
Mn3 O2 Dy2 104.92(11) 2 .
Mn3 O2 Dy1 89.24(12) 3_455 1_554
Mn3 O2 Dy1 89.24(12) 2 1_554
Dy2 O2 Dy1 109.06(17) . 1_554
Mn3 O3 Mn3 141.2(2) 4_656 2_556
Mn3 O3 Mn2 106.30(13) 4_656 5_666
Mn3 O3 Mn2 106.30(13) 2_556 5_666
Mn3 O3 Dy1 92.79(14) 4_656 .
Mn3 O3 Dy1 92.79(14) 2_556 .
Mn2 O3 Dy1 113.95(17) 5_666 .
Mn4 O4 Mn4 137.8(2) 3_566 2
Mn4 O4 Mn2 109.13(13) 3_566 .
Mn4 O4 Mn2 109.13(13) 2 .
Mn4 O4 Dy2 90.92(14) 3_566 .
Mn4 O4 Dy2 90.92(14) 2 .
Mn2 O4 Dy2 111.77(19) . .
Mn4 O5 Mn4 144.1(2) 3_566 .
Mn4 O5 Dy1 106.53(11) 3_566 .
Mn4 O5 Dy1 106.53(11) . .
Mn4 O5 Dy2 90.87(12) 3_566 .
Mn4 O5 Dy2 90.87(12) . .
Dy1 O5 Dy2 109.63(18) . .

loop_
_geom_bond_atom_site_label_1
_geom_bond_atom_site_label_2
_geom_bond_distance
_geom_bond_site_symmetry_2
Dy1 O5 2.315(4) 2
Dy1 O5 2.315(4) .
Dy1 O3 2.365(4) .
Dy1 O3 2.365(4) 2
Dy1 O2 2.472(4) 2_556
Dy1 O2 2.472(4) 1_556
Dy1 O1 2.671(3) 3_456
Dy1 O1 2.671(3) 4_656
Dy1 O1 2.671(3) 6_566
Dy1 O1 2.671(3) 5_656
Dy1 Mn3 3.11845(19) 4_656
Dy1 Mn3 3.11845(19) 1_556
Dy2 O4 2.341(5) 2
Dy2 O4 2.341(5) .
Dy2 O2 2.355(4) 2
Dy2 O2 2.355(4) .
Dy2 O5 2.419(4) .
Dy2 O5 2.419(4) 2
Dy2 O1 2.733(3) 7_655
Dy2 O1 2.733(3) 8_565
Dy2 O1 2.733(3) 2
Dy2 O1 2.733(3) .
Dy2 Mn4 3.10139(19) 3_566
Dy2 Mn4 3.10138(19) .
Mn1 O1 1.913(3) 6_666
Mn1 O1 1.913(3) 5_656
Mn1 O1 1.913(3) 4_656
Mn1 O1 1.913(3) 3_556
Mn1 Mn4 3.1143(7) 2
Mn1 Mn4 3.1143(7) 3_566
Mn1 Mn4 3.1143(7) 1_655
Mn1 Mn4 3.1143(7) 4_646
Mn2 O4 2.050(5) 2_655
Mn2 O4 2.050(5) .
Mn2 O3 2.079(4) 6_656
Mn2 O3 2.079(4) 5_666
Mn2 Mn3 3.2025(6) .
Mn2 Mn3 3.2025(6) 3
Mn2 Mn3 3.2025(6) 4_655
Mn2 Mn3 3.2025(6) 2_655
Mn3 O3 1.9212(13) 6_656
Mn3 O3 1.9212(13) 2_554
Mn3 O2 1.9340(11) 6_655
Mn3 O2 1.9340(11) 2
Mn3 O1 2.199(3) .
Mn3 O1 2.199(3) 5_655
Mn3 Dy1 3.11846(19) 5_656
Mn3 Dy1 3.11846(19) 1_554
Mn3 Mn2 3.2025(6) 5_655
Mn3 Dy2 3.4107(2) 5_655
Mn4 O5 1.9044(13) 5_566
Mn4 O5 1.9044(13) .
Mn4 O1 1.940(3) 6_566
Mn4 O1 1.940(3) 2
Mn4 O4 1.9967(16) 6_566
Mn4 O4 1.9967(16) 2
Mn4 Dy2 3.10139(19) 5_566
Mn4 Mn1 3.1143(7) 1_455
Mn4 Mn1 3.1143(7) 5_666
Mn4 Dy1 3.3907(2) 5_566
O1 Mn1 1.913(3) 5_656
O1 Mn4 1.940(3) 2
O1 Dy1 2.671(3) 5_656
O2 Mn3 1.9340(11) 3_455
O2 Mn3 1.9340(11) 2
O2 Dy1 2.472(4) 1_554
O3 Mn3 1.9212(13) 4_656
O3 Mn3 1.9212(13) 2_556
O3 Mn2 2.079(4) 5_666
O4 Mn4 1.9967(16) 3_566
O4 Mn4 1.9967(16) 2
O5 Mn4 1.9044(13) 3_566
